data_7031806
loop_
_publ_author_name
'Zangana, Karzan H.'
'Pineda, Eufemio Moreno'
'Vitorica-Yrezabal, I\~nigo J'
'McInnes, Eric J. L.'
'Winpenny, Richard E. P.'

_publ_section_title
;
 Linking Cr3 triangles through phosphonates and lanthanides: synthetic,
 structural, magnetic and EPR studies.
;
_journal_issue 35
_journal_name_full 'Dalton transactions (Cambridge, England : 2003)'
_journal_page_first 13242
_journal_page_last 13249
_journal_paper_doi 10.1039/c4dt01264j
_journal_volume 43
_journal_year 2014
_chemical_formula_moiety 'C90 H186 Cr6 N2 O42 P4 Tb2, 2(H2 O), 2.01(C4 H9 O)'
_chemical_formula_sum 'C98 H210 Cr6 N2 O46 P4 Tb2'
_chemical_formula_weight 2906.39
_chemical_name_systematic
;
 ?
;
_space_group_crystal_system triclinic
_space_group_IT_number 2
_space_group_name_Hall '-P 1'
_space_group_name_H-M_alt 'P -1'
_symmetry_space_group_name_Hall '-P 1'
_symmetry_space_group_name_H-M 'P -1'
_atom_sites_solution_hydrogens mixed
_atom_sites_solution_primary iterative
_audit_creation_date 2014-07-07
_audit_creation_method
;
Olex2 1.2
(compiled 2014.05.21 svn.r2940 for OlexSys, GUI svn.r4846)
;
_cell_angle_alpha 99.776(5)
_cell_angle_beta 101.128(6)
_cell_angle_gamma 108.202(5)
_cell_formula_units_Z 1
_cell_length_a 13.9178(11)
_cell_length_b 14.0369(7)
_cell_length_c 23.3458(15)
_cell_measurement_reflns_used 7959
_cell_measurement_temperature 210.06(16)
_cell_measurement_theta_max 28.3310
_cell_measurement_theta_min 3.5190
_cell_volume 4119.7(5)
_computing_cell_refinement
;
CrysAlisPro, Agilent Technologies,
Version 1.171.36.28 (release 01-02-2013 CrysAlis171 .NET)
(compiled Feb  1 2013,16:14:44)
;
_computing_data_collection
;
CrysAlisPro, Agilent Technologies,
Version 1.171.36.28 (release 01-02-2013 CrysAlis171 .NET)
(compiled Feb  1 2013,16:14:44)
;
_computing_data_reduction
;
CrysAlisPro, Agilent Technologies,
Version 1.171.36.28 (release 01-02-2013 CrysAlis171 .NET)
(compiled Feb  1 2013,16:14:44)
;
_computing_molecular_graphics 'Olex2 (Dolomanov et al., 2009)'
_computing_publication_material 'Olex2 (Dolomanov et al., 2009)'
_computing_structure_refinement 'ShelXL (Sheldrick, 2008)'
_computing_structure_solution
;
Superflip (Palatinus & Chapuis, 2007;Palatinus & van der Lee, 2008;
Palatinus et al., 2012)
;
_diffrn_ambient_temperature 210.06(16)
_diffrn_detector_area_resol_mean 8.0714
_diffrn_measured_fraction_theta_full 0.993
_diffrn_measured_fraction_theta_max 0.825
_diffrn_measurement_details
;
  1 omega  -90.00    3.00   1.0000   11.0000
omega____ theta____ kappa____ phi______ frames
    -      -21.1798  -57.0000 -180.0000 93

  2 omega  -92.00    9.00   1.0000   11.0000
omega____ theta____ kappa____ phi______ frames
    -      -21.1798  -77.0000   90.0000 101

  3 omega -101.00  -41.00   1.0000   11.0000
omega____ theta____ kappa____ phi______ frames
    -      -21.1798 -178.0000  -90.0000 60

  4 omega  -45.00   49.00   1.0000   11.0000
omega____ theta____ kappa____ phi______ frames
    -      -21.1798   57.0000  -30.0000 94
;
_diffrn_measurement_device_type 'SuperNova, Single source at offset, Eos'
_diffrn_measurement_method '\w scans'
_diffrn_orient_matrix_UB_11 0.0030395000
_diffrn_orient_matrix_UB_12 -0.0091433000
_diffrn_orient_matrix_UB_13 0.0291477000
_diffrn_orient_matrix_UB_21 0.0321884000
_diffrn_orient_matrix_UB_22 0.0526048000
_diffrn_orient_matrix_UB_23 0.0130696000
_diffrn_orient_matrix_UB_31 -0.0452396000
_diffrn_orient_matrix_UB_32 0.0127394000
_diffrn_orient_matrix_UB_33 0.0009312000
_diffrn_radiation_monochromator mirror
_diffrn_radiation_type MoK\a
_diffrn_radiation_wavelength 0.71073
_diffrn_reflns_av_R_equivalents 0.0339
_diffrn_reflns_av_unetI/netI 0.0890
_diffrn_reflns_Laue_measured_fraction_full 0.993
_diffrn_reflns_Laue_measured_fraction_max 0.825
_diffrn_reflns_limit_h_max 18
_diffrn_reflns_limit_h_min -18
_diffrn_reflns_limit_k_max 13
_diffrn_reflns_limit_k_min -18
_diffrn_reflns_limit_l_max 31
_diffrn_reflns_limit_l_min -25
_diffrn_reflns_number 26847
_diffrn_reflns_point_group_measured_fraction_full 0.993
_diffrn_reflns_point_group_measured_fraction_max 0.825
_diffrn_reflns_theta_full 25.242
_diffrn_reflns_theta_max 29.007
_diffrn_reflns_theta_min 3.018
_diffrn_source 'SuperNova (Mo) X-ray Source'
_exptl_absorpt_coefficient_mu 1.328
_exptl_absorpt_correction_T_max 1.00000
_exptl_absorpt_correction_T_min 0.83257
_exptl_absorpt_correction_type multi-scan
_exptl_absorpt_process_details
;
CrysAlisPro, Agilent Technologies,
Version 1.171.36.28 (release 01-02-2013 CrysAlis171 .NET)
(compiled Feb  1 2013,16:14:44)
Empirical absorption correction using spherical harmonics,
 implemented in SCALE3 ABSPACK scaling algorithm.
;
_exptl_crystal_colour 'clear green'
_exptl_crystal_colour_lustre clear
_exptl_crystal_colour_primary green
_exptl_crystal_density_diffrn 1.171
_exptl_crystal_description trapezoid
_exptl_crystal_F_000 1514
_exptl_crystal_size_max 0.05
_exptl_crystal_size_mid 0.05
_exptl_crystal_size_min 0.03
_refine_diff_density_max 1.963
_refine_diff_density_min -1.004
_refine_diff_density_rms 0.152
_refine_ls_extinction_method none
_refine_ls_goodness_of_fit_ref 1.096
_refine_ls_hydrogen_treatment mixed
_refine_ls_matrix_type full
_refine_ls_number_parameters 930
_refine_ls_number_reflns 18065
_refine_ls_number_restraints 442
_refine_ls_restrained_S_all 1.098
_refine_ls_R_factor_all 0.0898
_refine_ls_R_factor_gt 0.0664
_refine_ls_shift/su_max 0.001
_refine_ls_shift/su_mean 0.000
_refine_ls_structure_factor_coef Fsqd
_refine_ls_weighting_details 'w=1/[\s^2^(Fo^2^)+(0.0831P)^2^+12.9165P] where P=(Fo^2^+2Fc^2^)/3'
_refine_ls_weighting_scheme calc
_refine_ls_wR_factor_gt 0.1828
_refine_ls_wR_factor_ref 0.2045
_reflns_Friedel_coverage 0.000
_reflns_number_gt 13855
_reflns_number_total 18065
_reflns_threshold_expression 'I > 2\s(I)'
_cod_data_source_file c4dt01264j2.cif
_cod_data_source_block Cr6Tb2P4
_cod_depositor_comments 'Adding full bibliography for 7031804--7031808.cif.'
_cod_database_code 7031806
_shelxl_version_number 2013-4
_chemical_oxdiff_formula Cr6Tb2P4O50C60H100
_chemical_oxdiff_usercomment kh-11-11
_shelx_space_group_comment
;
The symmetry employed for this shelxl refinement is uniquely defined
by the following loop, which should always be used as a source of
symmetry information in preference to the above space-group names.
They are only intended as comments.
;
_reflns_odcompleteness_completeness 98.71
_reflns_odcompleteness_iscentric 1
_reflns_odcompleteness_theta 26.32
_olex2_refinement_description
;
1. Fixed Uiso
 At 1.2 times of:
  All C(H) groups, All C(H,H) groups, All N(H,H) groups
 At 1.5 times of:
  All C(H,H,H) groups, All O(H) groups, All O(H,H) groups
2. Restrained distances
 C8A-C34T
 1.54 with sigma of 0.02
 C33T-C8A
 1.54 with sigma of 0.02
 C33T-C34T
 2.5 with sigma of 0.02
 O3S-H3S
 0.87 with sigma of 0.01
 C9-C2
 1.54 with sigma of 0.02
 C2-C1
 1.54 with sigma of 0.02
 C9-C1
 2.5 with sigma of 0.02
 C9-O4
 1.45 with sigma of 0.02
 C2-O4
 2.4 with sigma of 0.02
 C22T-C23T
 1.54 with sigma of 0.02
 C25T-C23T
 1.54 with sigma of 0.02
 C25T-C22T
 2.5 with sigma of 0.02
 C23T-C24T
 1.54 with sigma of 0.02
 C22T-C24T
 2.5 with sigma of 0.02
 C24T-C25T
 2.5 with sigma of 0.02
 O21T-C22T
 1.45 with sigma of 0.02
 C23T-O21T
 2.4 with sigma of 0.02
 C42T-C43T
 1.54 with sigma of 0.02
 C45T-C43T
 1.54 with sigma of 0.02
 C42T-C45T
 2.5 with sigma of 0.02
 C44T-C43T
 1.54 with sigma of 0.02
 C45T-C44T
 2.5 with sigma of 0.02
 C44T-C42T
 2.5 with sigma of 0.02
 O41T-C42T
 1.45 with sigma of 0.02
 C43T-O41T
 2.4 with sigma of 0.02
 C32S-C33S
 1.54 with sigma of 0.02
 N31T-C8A
 1.45 with sigma of 0.02
 N31S-C32S
 1.45 with sigma of 0.02
 C2-C10
 1.54 with sigma of 0.02
 C9-C10
 2.5 with sigma of 0.02
 C10-C1
 2.5 with sigma of 0.02
 C34S-C33S
 2.5 with sigma of 0.02
 C32S-C34S
 1.54 with sigma of 0.02
 C34S-N31S
 2.44 with sigma of 0.02
 C4S-H3S
 1.920909 with sigma of 0.02
 Cr1-H3S
 2.700384 with sigma of 0.02
 C14-C15 \\sim C14-C16 \\sim C14-C17
 with sigma of 0.02
 C14A-C15A \\sim C14A-C16A \\sim C14A-C17A
 with sigma of 0.02
 C54A-C55A \\sim C54A-C56A \\sim C54A-C57A
 with sigma of 0.02
 C54-C55 \\sim C54-C56 \\sim C54-C57
 with sigma of 0.02
 C57-C55 \\sim C55-C56 \\sim C56-C57
 with sigma of 0.02
 C44-C45 \\sim C44-C46 \\sim C44-C47
 with sigma of 0.02
 C44A-C45A \\sim C44A-C46A \\sim C44A-C47A
 with sigma of 0.02
3. Uiso/Uaniso restraints and constraints
C57A \\sim C57 \\sim C56A \\sim C56 \\sim C55A \\sim C55: within 1.7A with
sigma of 0.04 and sigma for terminal atoms of 0.08
C33T \\sim C8A \\sim C34T \\sim C33S \\sim C32S \\sim C34S \\sim N31T \\sim
N31S: within 1.7A with sigma of 0.04 and sigma for terminal atoms of 0.08
Uanis(C2) = Uanis(C9)
Uanis(O2S) = Uanis(O41T) = Uanis(O4) = Uanis(O21T)
Uanis(N31S) = Uanis(N31T)
4. Rigid body (RIGU) restrains
 C15, C14, C16, C17, C13
 with sigma for 1-2 distances of 0.004 and sigma for 1-3 distances of 0.004
 C14A, C15A, C16A, C17A, C13
 with sigma for 1-2 distances of 0.004 and sigma for 1-3 distances of 0.004
 C55, C57, C56, C54, C53
 with sigma for 1-2 distances of 0.004 and sigma for 1-3 distances of 0.004
 C23T, C22T, O21T, C25T, C24T
 with sigma for 1-2 distances of 0.004 and sigma for 1-3 distances of 0.004
 C42T, O41T, C43T, C44T, C45T
 with sigma for 1-2 distances of 0.004 and sigma for 1-3 distances of 0.004
 C8A, C33T, C34T, N31T
 with sigma for 1-2 distances of 0.004 and sigma for 1-3 distances of 0.004
 C43, C44, C45, C47, C46
 with sigma for 1-2 distances of 0.004 and sigma for 1-3 distances of 0.004
 C47A, C44A, C43, C45A, C46A
 with sigma for 1-2 distances of 0.004 and sigma for 1-3 distances of 0.004
 C10, C1, C2, C9, O4
 with sigma for 1-2 distances of 0.004 and sigma for 1-3 distances of 0.004
 C34T, C8A, C33T, N31T, C32S, C34S, C33S, N31S
 with sigma for 1-2 distances of 0.004 and sigma for 1-3 distances of 0.004
5. Others
 1*[Sof(O41T)+Sof(C43T)+Sof(H43T)+Sof(C42T)+Sof(H42A)+Sof(H42B)+Sof(C45T)+
 Sof(H45G)+Sof(H45H)+Sof(H45I)+Sof(C44T)+Sof(H44A)+Sof(H44B)+Sof(H44C)]+1*
 [Sof(C22T)+Sof(H22A)+Sof(H22B)+Sof(O21T)+Sof(C23T)+Sof(H23T)+Sof(C25T)+
 Sof(H25D)+Sof(H25E)+Sof(H25F)+Sof(C24T)+Sof(H24A)+Sof(H24B)+Sof(H24C)]+1*
 [Sof(O4)+Sof(C2)+Sof(H2)+Sof(C1)+Sof(H1A)+Sof(H1B)+Sof(H1C)+Sof(C9)+Sof(H9A)+
 Sof(H9B)+Sof(C10)+Sof(H10A)+Sof(H10B)+Sof(H10C)]=1 with esd of 0.001
 Sof(C33T)=Sof(H33D)=Sof(H33E)=Sof(H33F)=Sof(C8A)=Sof(H8A)=Sof(C34T)=Sof(H34D)=
 Sof(H34E)=Sof(H34F)=Sof(N31T)=Sof(H31C)=Sof(H31D)=1-FVAR(1)
 Sof(N31S)=Sof(H31A)=Sof(H31B)=Sof(C33S)=Sof(H33A)=Sof(H33B)=Sof(H33C)=
 Sof(C34S)=Sof(H34A)=Sof(H34B)=Sof(H34C)=Sof(C32S)=Sof(H32S)=FVAR(1)
 Sof(C14A)=Sof(C16A)=Sof(H16D)=Sof(H16E)=Sof(H16F)=Sof(C17A)=Sof(H17D)=
 Sof(H17E)=Sof(H17F)=Sof(C15A)=Sof(H15D)=Sof(H15E)=Sof(H15F)=1-FVAR(2)
 Sof(C16)=Sof(H16A)=Sof(H16B)=Sof(H16C)=Sof(C14)=Sof(C15)=Sof(H15A)=Sof(H15B)=
 Sof(H15C)=Sof(C17)=Sof(H17A)=Sof(H17B)=Sof(H17C)=FVAR(2)
 Sof(C56A)=Sof(H56D)=Sof(H56E)=Sof(H56F)=Sof(C54A)=Sof(C57A)=Sof(H57D)=
 Sof(H57E)=Sof(H57F)=Sof(C55A)=Sof(H55D)=Sof(H55E)=Sof(H55F)=1-FVAR(3)
 Sof(C54)=Sof(C55)=Sof(H55A)=Sof(H55B)=Sof(H55C)=Sof(C56)=Sof(H56A)=Sof(H56B)=
 Sof(H56C)=Sof(C57)=Sof(H57A)=Sof(H57B)=Sof(H57C)=FVAR(3)
 Sof(O41T)=Sof(C43T)=Sof(H43T)=Sof(C42T)=Sof(H42A)=Sof(H42B)=Sof(C45T)=
 Sof(H45G)=Sof(H45H)=Sof(H45I)=Sof(C44T)=Sof(H44A)=Sof(H44B)=Sof(H44C)=FVAR(4)
 Sof(C22T)=Sof(H22A)=Sof(H22B)=Sof(O21T)=Sof(C23T)=Sof(H23T)=Sof(C25T)=
 Sof(H25D)=Sof(H25E)=Sof(H25F)=Sof(C24T)=Sof(H24A)=Sof(H24B)=Sof(H24C)=FVAR(5)
 Sof(O4)=Sof(C2)=Sof(H2)=Sof(C1)=Sof(H1A)=Sof(H1B)=Sof(H1C)=Sof(C9)=Sof(H9A)=
 Sof(H9B)=Sof(C10)=Sof(H10A)=Sof(H10B)=Sof(H10C)=FVAR(6)
 Sof(C44A)=Sof(C45A)=Sof(H45D)=Sof(H45E)=Sof(H45F)=Sof(C46A)=Sof(H46D)=
 Sof(H46E)=Sof(H46F)=Sof(C47A)=Sof(H47D)=Sof(H47E)=Sof(H47F)=1-FVAR(7)
 Sof(C44)=Sof(C47)=Sof(H47A)=Sof(H47B)=Sof(H47C)=Sof(C45)=Sof(H45A)=Sof(H45B)=
 Sof(H45C)=Sof(C46)=Sof(H46A)=Sof(H46B)=Sof(H46C)=FVAR(7)
6.a Free rotating group:
 O2S(H2SA,H2SB)
6.b Rotating group:
 O1S(H1SA,H1SB)
6.c Ternary CH refined with riding coordinates:
 C5S(H5S), C32S(H32S), C8A(H8A), C43T(H43T), C23T(H23T), C2(H2)
6.d Secondary CH2 refined with riding coordinates:
 C4S(H4SA,H4SB), N31S(H31A,H31B), N31T(H31C,H31D), C42T(H42A,H42B), C22T(H22A,
 H22B), C9(H9A,H9B)
6.e Me refined with riding coordinates:
 C66(H66A,H66B,H66C), C67(H67A,H67B,H67C), C65(H65A,H65B,H65C), C77(H77A,H77B,
 H77C), C76(H76A,H76B,H76C), C27(H27A,H27B,H27C), C37(H37A,H37B,H37C), C75(H75A,
 H75B,H75C), C26(H26A,H26B,H26C), C47(H47A,H47B,H47C), C5(H5A,H5B,H5C),
 C35(H35A,H35B,H35C), C16(H16A,H16B,H16C), C6S(H6SA,H6SB,H6SC), C25(H25A,H25B,
 H25C), C45(H45A,H45B,H45C), C55(H55A,H55B,H55C), C7(H7A,H7B,H7C), C56(H56A,
 H56B,H56C), C46(H46A,H46B,H46C), C6(H6A,H6B,H6C), C36(H36A,H36B,H36C),
 C7S(H7SA,H7SB,H7SC), C15(H15A,H15B,H15C), C17(H17A,H17B,H17C), C33S(H33A,H33B,
 H33C), C34S(H34A,H34B,H34C), C57(H57A,H57B,H57C), C33T(H33D,H33E,H33F),
 C34T(H34D,H34E,H34F), C16A(H16D,H16E,H16F), C17A(H17D,H17E,H17F), C15A(H15D,
 H15E,H15F), C56A(H56D,H56E,H56F), C57A(H57D,H57E,H57F), C55A(H55D,H55E,H55F),
 C45T(H45G,H45H,H45I), C44T(H44A,H44B,H44C), C25T(H25D,H25E,H25F), C24T(H24A,
 H24B,H24C), C1(H1A,H1B,H1C), C10(H10A,H10B,H10C), C45A(H45D,H45E,H45F),
 C46A(H46D,H46E,H46F), C47A(H47D,H47E,H47F)
;
_olex2_computing_structure_refinement_long 'ShelXL (Sheldrick, 2008)'
_olex2_submission_special_instructions 'No special instructions were received'

loop_
_space_group_symop_operation_xyz
'x, y, z'
'-x, -y, -z'

loop_
_atom_site_label
_atom_site_type_symbol
_atom_site_fract_x
_atom_site_fract_y
_atom_site_fract_z
_atom_site_U_iso_or_equiv
_atom_site_adp_type
_atom_site_occupancy
_atom_site_site_symmetry_order
_atom_site_calc_flag
_atom_site_refinement_flags_posn
_atom_site_refinement_flags_occupancy
_atom_site_disorder_assembly
_atom_site_disorder_group
Tb1 Tb 1.03028(2) 0.56750(2) 0.93359(2) 0.02689(11) Uani 1 1 d . . . .
Cr1 Cr 0.69981(8) 0.22693(7) 0.85178(5) 0.0284(2) Uani 1 1 d D . . .
Cr2 Cr 0.78094(8) 0.43494(8) 0.79151(5) 0.0284(2) Uani 1 1 d . . . .
Cr3 Cr 0.56286(9) 0.23732(8) 0.72379(5) 0.0384(3) Uani 1 1 d . . . .
P63 P 0.79137(12) 0.45620(11) 0.93390(7) 0.0238(3) Uani 1 1 d . . . .
P73 P 0.93661(13) 0.32808(13) 0.83781(8) 0.0289(4) Uani 1 1 d . . . .
O21 O 0.6686(4) 0.4949(3) 0.7875(2) 0.0347(10) Uani 1 1 d . . . .
O60 O 0.7220(3) 0.3429(3) 0.9189(2) 0.0302(10) Uani 1 1 d . . . .
O1 O 0.6833(3) 0.3004(3) 0.7909(2) 0.0319(10) Uani 1 1 d . . . .
O71 O 0.8468(3) 0.2574(3) 0.8567(2) 0.0315(10) Uani 1 1 d . . . .
O32 O 0.8688(4) 0.5772(4) 0.7873(2) 0.0410(12) Uani 1 1 d . . . .
O11 O 0.5489(4) 0.1756(4) 0.8533(2) 0.0398(11) Uani 1 1 d . . . .
O61 O 0.8326(3) 0.4885(3) 0.88058(19) 0.0263(9) Uani 1 1 d . . . .
O72 O 1.0178(3) 0.4035(3) 0.8942(2) 0.0325(10) Uani 1 1 d . . . .
O62 O 0.8925(3) 0.4842(3) 0.98353(19) 0.0270(9) Uani 1 1 d . . . .
O2 O 0.6728(4) 0.0918(3) 0.7962(2) 0.0401(12) Uani 1 1 d . . . .
O3S O 0.7285(4) 0.1587(3) 0.9237(2) 0.0352(11) Uani 1 1 d D . . .
H3S H 0.741(5) 0.1935(16) 0.9612(6) 0.053 Uiso 1 1 d DR . . .
O41 O 1.2042(4) 0.7111(4) 0.9630(2) 0.0370(11) Uani 1 1 d . . . .
O3 O 0.5658(5) 0.0953(4) 0.7129(3) 0.0578(16) Uani 1 1 d . . . .
O70 O 0.9010(4) 0.3869(4) 0.7938(2) 0.0367(11) Uani 1 1 d . . . .
O42 O 1.1663(4) 0.5925(4) 0.8802(2) 0.0463(13) Uani 1 1 d . . . .
O51 O 0.7578(4) 0.4089(4) 0.7033(2) 0.0482(13) Uani 1 1 d . . . .
O22 O 0.5344(4) 0.3654(4) 0.7201(2) 0.0464(13) Uani 1 1 d . . . .
O31 O 0.9908(4) 0.6675(4) 0.8724(2) 0.0461(13) Uani 1 1 d . . . .
C66 C 0.7236(6) 0.5449(7) 1.0246(4) 0.049(2) Uani 1 1 d . . . .
H66A H 0.6952 0.4761 1.0318 0.074 Uiso 1 1 calc R . . .
H66B H 0.6837 0.5871 1.0375 0.074 Uiso 1 1 calc R . . .
H66C H 0.7974 0.5783 1.0474 0.074 Uiso 1 1 calc R . . .
O12 O 0.4616(4) 0.2072(4) 0.7729(3) 0.0534(14) Uani 1 1 d . . . .
O52 O 0.6394(5) 0.2513(5) 0.6607(3) 0.0562(15) Uani 1 1 d . . . .
C3 C 0.6165(6) 0.0532(6) 0.7436(4) 0.0448(18) Uani 1 1 d . . . .
C67 C 0.6000(6) 0.4797(6) 0.9214(4) 0.0418(17) Uani 1 1 d . . . .
H67A H 0.5940 0.4750 0.8784 0.063 Uiso 1 1 calc R . . .
H67B H 0.5585 0.5193 0.9353 0.063 Uiso 1 1 calc R . . .
H67C H 0.5739 0.4100 0.9277 0.063 Uiso 1 1 calc R . . .
C65 C 0.7585(6) 0.6414(5) 0.9447(4) 0.048(2) Uani 1 1 d . . . .
H65A H 0.8318 0.6763 0.9681 0.072 Uiso 1 1 calc R . . .
H65B H 0.7171 0.6827 0.9566 0.072 Uiso 1 1 calc R . . .
H65C H 0.7542 0.6337 0.9017 0.072 Uiso 1 1 calc R . . .
C23 C 0.5766(6) 0.4575(5) 0.7523(3) 0.0372(16) Uani 1 1 d . . . .
C13 C 0.4675(6) 0.1784(6) 0.8214(4) 0.0451(18) Uani 1 1 d . . . .
C64 C 0.7153(5) 0.5343(5) 0.9570(3) 0.0299(14) Uani 1 1 d . . . .
C74 C 0.9974(6) 0.2465(6) 0.8011(4) 0.0437(18) Uani 1 1 d . . . .
C77 C 1.0225(8) 0.1785(7) 0.8429(5) 0.062(3) Uani 1 1 d . . . .
H77A H 1.0738 0.2227 0.8804 0.092 Uiso 1 1 calc R . . .
H77B H 1.0515 0.1311 0.8228 0.092 Uiso 1 1 calc R . . .
H77C H 0.9582 0.1385 0.8519 0.092 Uiso 1 1 calc R . . .
C24 C 0.5115(6) 0.5264(6) 0.7443(4) 0.0469(19) Uani 1 1 d . . . .
C76 C 1.0984(7) 0.3120(7) 0.7893(4) 0.059(2) Uani 1 1 d . . . .
H76A H 1.0841 0.3615 0.7670 0.088 Uiso 1 1 calc R . . .
H76B H 1.1255 0.2670 0.7655 0.088 Uiso 1 1 calc R . . .
H76C H 1.1506 0.3497 0.8278 0.088 Uiso 1 1 calc R . . .
C27 C 0.5650(7) 0.6316(6) 0.7907(4) 0.057(2) Uani 1 1 d . . . .
H27A H 0.5749 0.6206 0.8315 0.086 Uiso 1 1 calc R . . .
H27B H 0.5208 0.6737 0.7860 0.086 Uiso 1 1 calc R . . .
H27C H 0.6333 0.6676 0.7844 0.086 Uiso 1 1 calc R . . .
C37 C 0.8840(10) 0.7359(9) 0.7351(5) 0.096(4) Uani 1 1 d . . . .
H37A H 0.9060 0.6886 0.7092 0.144 Uiso 1 1 calc R . . .
H37B H 0.8962 0.8004 0.7220 0.144 Uiso 1 1 calc R . . .
H37C H 0.8093 0.7036 0.7322 0.144 Uiso 1 1 calc R . . .
C75 C 0.9157(8) 0.1754(8) 0.7420(5) 0.076(3) Uani 1 1 d . . . .
H75A H 0.8517 0.1357 0.7514 0.114 Uiso 1 1 calc R . . .
H75B H 0.9446 0.1278 0.7221 0.114 Uiso 1 1 calc R . . .
H75C H 0.8992 0.2180 0.7151 0.114 Uiso 1 1 calc R . . .
C33 C 0.9340(6) 0.6596(5) 0.8210(3) 0.0364(15) Uani 1 1 d . . . .
C44 C 1.333(3) 0.7327(17) 0.9035(7) 0.051(3) Uani 0.705(14) 1 d . P A 1
C53 C 0.7104(7) 0.3331(7) 0.6598(4) 0.050(2) Uani 1 1 d . . . .
C43 C 1.2292(6) 0.6760(6) 0.9168(4) 0.0406(16) Uani 1 1 d . . . .
C26 C 0.4032(7) 0.4705(8) 0.7526(5) 0.075(3) Uani 1 1 d . . . .
H26A H 0.3690 0.4044 0.7222 0.113 Uiso 1 1 calc R . . .
H26B H 0.3602 0.5137 0.7481 0.113 Uiso 1 1 calc R . . .
H26C H 0.4112 0.4577 0.7930 0.113 Uiso 1 1 calc R . . .
C5S C 0.7641(9) 0.0030(8) 0.9384(7) 0.092(4) Uani 1 1 d . . . .
H5S H 0.8027 0.0090 0.9065 0.110 Uiso 1 1 calc R . . .
C4 C 0.6048(8) -0.0582(6) 0.7138(4) 0.066(3) Uani 1 1 d . . . .
C47 C 1.3142(11) 0.7325(13) 0.8361(7) 0.076(4) Uani 0.705(14) 1 d . P A 1
H47A H 1.2847 0.6609 0.8117 0.114 Uiso 0.705(14) 1 calc R P A 1
H47B H 1.3807 0.7686 0.8278 0.114 Uiso 0.705(14) 1 calc R P A 1
H47C H 1.2649 0.7678 0.8261 0.114 Uiso 0.705(14) 1 calc R P A 1
C4S C 0.6827(7) 0.0501(5) 0.9229(4) 0.0467(19) Uani 1 1 d D . . .
H4SA H 0.6361 0.0117 0.8823 0.056 Uiso 1 1 calc R . . .
H4SB H 0.6394 0.0431 0.9521 0.056 Uiso 1 1 calc R . . .
C5 C 0.6914(9) -0.0898(7) 0.7457(5) 0.076(3) Uani 1 1 d . . . .
H5A H 0.7595 -0.0427 0.7445 0.114 Uiso 1 1 calc R . . .
H5B H 0.6814 -0.1606 0.7255 0.114 Uiso 1 1 calc R . . .
H5C H 0.6894 -0.0863 0.7877 0.114 Uiso 1 1 calc R . . .
C34 C 0.9472(7) 0.7594(6) 0.8001(4) 0.050(2) Uani 1 1 d . . . .
C35 C 0.9046(11) 0.8233(9) 0.8406(6) 0.097(4) Uani 1 1 d . . . .
H35A H 0.9103 0.8879 0.8285 0.145 Uiso 1 1 calc R . . .
H35B H 0.9451 0.8391 0.8825 0.145 Uiso 1 1 calc R . . .
H35C H 0.8308 0.7841 0.8369 0.145 Uiso 1 1 calc R . . .
C16 C 0.3544(17) 0.2283(17) 0.8784(13) 0.080(6) Uani 0.493(18) 1 d . P B 1
H16A H 0.4142 0.2559 0.9141 0.120 Uiso 0.493(18) 1 calc R P B 1
H16B H 0.2891 0.2068 0.8908 0.120 Uiso 0.493(18) 1 calc R P B 1
H16C H 0.3548 0.2819 0.8564 0.120 Uiso 0.493(18) 1 calc R P B 1
C14 C 0.362(3) 0.1350(17) 0.8376(11) 0.061(5) Uani 0.493(18) 1 d . P B 1
C6S C 0.7029(11) -0.1155(8) 0.9281(8) 0.114(5) Uani 1 1 d . . . .
H6SA H 0.6555 -0.1258 0.9544 0.171 Uiso 1 1 calc R . . .
H6SB H 0.7527 -0.1504 0.9374 0.171 Uiso 1 1 calc R . . .
H6SC H 0.6620 -0.1444 0.8859 0.171 Uiso 1 1 calc R . . .
C54 C 0.737(2) 0.3452(18) 0.6082(17) 0.087(7) Uani 0.451(19) 1 d . P C 1
C25 C 0.5023(12) 0.5424(10) 0.6818(5) 0.103(5) Uani 1 1 d . . . .
H25A H 0.5725 0.5741 0.6766 0.155 Uiso 1 1 calc R . . .
H25B H 0.4625 0.5880 0.6758 0.155 Uiso 1 1 calc R . . .
H25C H 0.4660 0.4755 0.6523 0.155 Uiso 1 1 calc R . . .
C45 C 1.3821(12) 0.8452(10) 0.9426(9) 0.076(5) Uani 0.705(14) 1 d . P A 1
H45A H 1.3334 0.8815 0.9337 0.115 Uiso 0.705(14) 1 calc R P A 1
H45B H 1.4482 0.8808 0.9337 0.115 Uiso 0.705(14) 1 calc R P A 1
H45C H 1.3956 0.8445 0.9853 0.115 Uiso 0.705(14) 1 calc R P A 1
C55 C 0.782(3) 0.455(2) 0.5972(13) 0.102(8) Uani 0.451(19) 1 d . P C 1
H55A H 0.7306 0.4897 0.5990 0.153 Uiso 0.451(19) 1 calc R P C 1
H55B H 0.7957 0.4490 0.5575 0.153 Uiso 0.451(19) 1 calc R P C 1
H55C H 0.8469 0.4961 0.6284 0.153 Uiso 0.451(19) 1 calc R P C 1
C7 C 0.6100(18) -0.0603(12) 0.6485(6) 0.168(9) Uani 1 1 d . . . .
H7A H 0.5532 -0.0412 0.6278 0.252 Uiso 1 1 calc R . . .
H7B H 0.6025 -0.1300 0.6278 0.252 Uiso 1 1 calc R . . .
H7C H 0.6776 -0.0109 0.6484 0.252 Uiso 1 1 calc R . . .
C56 C 0.822(2) 0.298(3) 0.6003(13) 0.099(8) Uani 0.451(19) 1 d . P C 1
H56A H 0.8860 0.3365 0.6325 0.148 Uiso 0.451(19) 1 calc R P C 1
H56B H 0.8360 0.3016 0.5612 0.148 Uiso 0.451(19) 1 calc R P C 1
H56C H 0.7964 0.2253 0.6024 0.148 Uiso 0.451(19) 1 calc R P C 1
C46 C 1.4071(10) 0.6711(12) 0.9163(9) 0.077(5) Uani 0.705(14) 1 d . P A 1
H46A H 1.4190 0.6678 0.9585 0.115 Uiso 0.705(14) 1 calc R P A 1
H46B H 1.4742 0.7058 0.9082 0.115 Uiso 0.705(14) 1 calc R P A 1
H46C H 1.3745 0.6008 0.8902 0.115 Uiso 0.705(14) 1 calc R P A 1
C6 C 0.4994(11) -0.1255(8) 0.7181(11) 0.182(11) Uani 1 1 d . . . .
H6A H 0.4991 -0.1182 0.7606 0.273 Uiso 1 1 calc R . . .
H6B H 0.4861 -0.1979 0.6993 0.273 Uiso 1 1 calc R . . .
H6C H 0.4446 -0.1040 0.6973 0.273 Uiso 1 1 calc R . . .
O1S O 1.0274(4) 0.6939(3) 1.0166(2) 0.0362(11) Uani 1 1 d . . . .
H1SA H 1.0011 0.7392 1.0046 0.054 Uiso 1 1 d GR . . .
H1SB H 1.0916 0.7283 1.0400 0.054 Uiso 1 1 d GR . . .
O2S O 1.0663(5) 0.5364(5) 0.7538(3) 0.0531(12) Uani 1 1 d . . . .
H2SA H 1.1020 0.5628 0.7904 0.080 Uiso 1 1 d G . . .
H2SB H 1.0020 0.5287 0.7509 0.080 Uiso 1 1 d G . . .
N31S N 0.417(3) 0.172(3) 0.653(3) 0.056(4) Uani 0.452(18) 1 d D P D 1
H31A H 0.3642 0.1902 0.6712 0.068 Uiso 0.452(18) 1 calc R P D 1
H31B H 0.4274 0.2113 0.6223 0.068 Uiso 0.452(18) 1 calc R P D 1
C36 C 1.0639(9) 0.8170(9) 0.8100(7) 0.118(6) Uani 1 1 d . . . .
H36A H 1.0929 0.7736 0.7866 0.177 Uiso 1 1 calc R . . .
H36B H 1.0995 0.8331 0.8529 0.177 Uiso 1 1 calc R . . .
H36C H 1.0743 0.8814 0.7969 0.177 Uiso 1 1 calc R . . .
C7S C 0.8403(13) 0.0428(11) 0.9924(11) 0.203(13) Uani 1 1 d . . . .
H7SA H 0.8731 0.1179 0.9988 0.304 Uiso 1 1 calc R . . .
H7SB H 0.8936 0.0110 0.9915 0.304 Uiso 1 1 calc R . . .
H7SC H 0.8084 0.0279 1.0254 0.304 Uiso 1 1 calc R . . .
C15 C 0.3646(19) 0.047(2) 0.8675(14) 0.089(7) Uani 0.493(18) 1 d . P B 1
H15A H 0.3781 -0.0062 0.8404 0.133 Uiso 0.493(18) 1 calc R P B 1
H15B H 0.2969 0.0159 0.8760 0.133 Uiso 0.493(18) 1 calc R P B 1
H15C H 0.4202 0.0735 0.9052 0.133 Uiso 0.493(18) 1 calc R P B 1
C17 C 0.2683(15) 0.099(2) 0.7820(11) 0.078(6) Uani 0.493(18) 1 d . P B 1
H17A H 0.2674 0.1575 0.7646 0.116 Uiso 0.493(18) 1 calc R P B 1
H17B H 0.2032 0.0717 0.7939 0.116 Uiso 0.493(18) 1 calc R P B 1
H17C H 0.2744 0.0445 0.7521 0.116 Uiso 0.493(18) 1 calc R P B 1
C33S C 0.399(3) 0.042(3) 0.5601(16) 0.160(14) Uani 0.452(18) 1 d D P D 1
H33A H 0.3819 0.0875 0.5353 0.240 Uiso 0.452(18) 1 calc R P D 1
H33B H 0.3593 -0.0303 0.5385 0.240 Uiso 0.452(18) 1 calc R P D 1
H33C H 0.4739 0.0549 0.5687 0.240 Uiso 0.452(18) 1 calc R P D 1
C34S C 0.248(2) 0.027(3) 0.6061(18) 0.159(14) Uani 0.452(18) 1 d D P D 1
H34A H 0.2258 0.0365 0.6433 0.239 Uiso 0.452(18) 1 calc R P D 1
H34B H 0.2201 -0.0471 0.5856 0.239 Uiso 0.452(18) 1 calc R P D 1
H34C H 0.2223 0.0655 0.5797 0.239 Uiso 0.452(18) 1 calc R P D 1
C57 C 0.646(2) 0.286(3) 0.5494(11) 0.106(9) Uani 0.451(19) 1 d . P C 1
H57A H 0.6276 0.2113 0.5447 0.159 Uiso 0.451(19) 1 calc R P C 1
H57B H 0.6696 0.3050 0.5146 0.159 Uiso 0.451(19) 1 calc R P C 1
H57C H 0.5847 0.3049 0.5521 0.159 Uiso 0.451(19) 1 calc R P C 1
C32S C 0.368(2) 0.066(2) 0.6214(13) 0.110(8) Uani 0.452(18) 1 d D P D 1
H32S H 0.3918 0.0235 0.6475 0.132 Uiso 0.452(18) 1 calc R P D 1
C33T C 0.512(3) 0.055(3) 0.583(2) 0.25(2) Uani 0.548(18) 1 d D P D 2
H33D H 0.5032 -0.0104 0.5943 0.380 Uiso 0.548(18) 1 calc R P D 2
H33E H 0.5810 0.1062 0.6054 0.380 Uiso 0.548(18) 1 calc R P D 2
H33F H 0.5069 0.0441 0.5395 0.380 Uiso 0.548(18) 1 calc R P D 2
C8A C 0.426(2) 0.095(2) 0.5968(15) 0.142(9) Uani 0.548(18) 1 d D P D 2
H8A H 0.4150 0.1298 0.5634 0.170 Uiso 0.548(18) 1 calc R P D 2
C34T C 0.321(2) -0.001(3) 0.5767(18) 0.197(15) Uani 0.548(18) 1 d D P D 2
H34D H 0.2674 0.0146 0.5500 0.295 Uiso 0.548(18) 1 calc R P D 2
H34E H 0.2979 -0.0157 0.6123 0.295 Uiso 0.548(18) 1 calc R P D 2
H34F H 0.3327 -0.0608 0.5553 0.295 Uiso 0.548(18) 1 calc R P D 2
N31T N 0.435(3) 0.176(3) 0.649(2) 0.056(4) Uani 0.548(18) 1 d D P D 2
H31C H 0.3723 0.1491 0.6642 0.068 Uiso 0.548(18) 1 calc R P D 2
H31D H 0.4276 0.2354 0.6331 0.068 Uiso 0.548(18) 1 calc R P D 2
C14A C 0.372(4) 0.1490(19) 0.8436(12) 0.075(6) Uani 0.507(18) 1 d . P B 2
C16A C 0.318(2) 0.232(2) 0.8376(15) 0.097(7) Uani 0.507(18) 1 d . P B 2
H16D H 0.3677 0.3007 0.8599 0.146 Uiso 0.507(18) 1 calc R P B 2
H16E H 0.2567 0.2149 0.8542 0.146 Uiso 0.507(18) 1 calc R P B 2
H16F H 0.2950 0.2309 0.7950 0.146 Uiso 0.507(18) 1 calc R P B 2
C17A C 0.299(2) 0.038(2) 0.8020(15) 0.114(9) Uani 0.507(18) 1 d . P B 2
H17D H 0.2832 0.0424 0.7599 0.171 Uiso 0.507(18) 1 calc R P B 2
H17E H 0.2335 0.0154 0.8141 0.171 Uiso 0.507(18) 1 calc R P B 2
H17F H 0.3348 -0.0110 0.8063 0.171 Uiso 0.507(18) 1 calc R P B 2
C15A C 0.3956(17) 0.139(2) 0.9105(12) 0.094(7) Uani 0.507(18) 1 d . P B 2
H15D H 0.4292 0.0875 0.9137 0.142 Uiso 0.507(18) 1 calc R P B 2
H15E H 0.3298 0.1167 0.9223 0.142 Uiso 0.507(18) 1 calc R P B 2
H15F H 0.4424 0.2059 0.9372 0.142 Uiso 0.507(18) 1 calc R P B 2
C56A C 0.725(3) 0.226(2) 0.5679(14) 0.156(16) Uani 0.549(19) 1 d . P C 2
H56D H 0.7744 0.2033 0.5929 0.234 Uiso 0.549(19) 1 calc R P C 2
H56E H 0.7381 0.2231 0.5280 0.234 Uiso 0.549(19) 1 calc R P C 2
H56F H 0.6531 0.1804 0.5637 0.234 Uiso 0.549(19) 1 calc R P C 2
C54A C 0.7390(15) 0.3341(14) 0.5970(8) 0.059(6) Uani 0.549(19) 1 d . P C 2
C57A C 0.673(3) 0.390(3) 0.5709(15) 0.153(13) Uani 0.549(19) 1 d . P C 2
H57D H 0.5990 0.3492 0.5653 0.229 Uiso 0.549(19) 1 calc R P C 2
H57E H 0.6854 0.3989 0.5319 0.229 Uiso 0.549(19) 1 calc R P C 2
H57F H 0.6915 0.4576 0.5983 0.229 Uiso 0.549(19) 1 calc R P C 2
C55A C 0.850(2) 0.400(3) 0.6115(11) 0.140(15) Uani 0.549(19) 1 d . P C 2
H55D H 0.8601 0.4689 0.6346 0.210 Uiso 0.549(19) 1 calc R P C 2
H55E H 0.8709 0.4048 0.5741 0.210 Uiso 0.549(19) 1 calc R P C 2
H55F H 0.8924 0.3691 0.6354 0.210 Uiso 0.549(19) 1 calc R P C 2
O41T O 0.3413(15) 0.2878(15) 0.5761(7) 0.0531(12) Uani 0.290(7) 1 d D P . .
C43T C 0.329(3) 0.285(2) 0.4699(9) 0.097(10) Uani 0.290(7) 1 d D P . .
H43T H 0.3516 0.2242 0.4697 0.117 Uiso 0.290(7) 1 calc R P . .
C42T C 0.365(2) 0.3450(19) 0.5329(9) 0.069(7) Uani 0.290(7) 1 d D P . .
H42A H 0.4422 0.3802 0.5430 0.083 Uiso 0.290(7) 1 calc R P . .
H42B H 0.3340 0.3995 0.5366 0.083 Uiso 0.290(7) 1 calc R P . .
C45T C 0.381(3) 0.341(2) 0.4274(12) 0.093(10) Uani 0.290(7) 1 d D P . .
H45G H 0.3628 0.4023 0.4258 0.140 Uiso 0.290(7) 1 calc R P . .
H45H H 0.3573 0.2942 0.3870 0.140 Uiso 0.290(7) 1 calc R P . .
H45I H 0.4576 0.3616 0.4420 0.140 Uiso 0.290(7) 1 calc R P . .
C44T C 0.212(3) 0.241(4) 0.4429(16) 0.144(18) Uani 0.290(7) 1 d D P . .
H44A H 0.1784 0.2012 0.4690 0.216 Uiso 0.290(7) 1 calc R P . .
H44B H 0.1961 0.1952 0.4029 0.216 Uiso 0.290(7) 1 calc R P . .
H44C H 0.1857 0.2972 0.4394 0.216 Uiso 0.290(7) 1 calc R P . .
C22T C 0.2093(16) 0.5987(15) 0.6582(11) 0.075(6) Uani 0.384(7) 1 d D P . .
H22A H 0.2580 0.5936 0.6330 0.090 Uiso 0.384(7) 1 calc R P . .
H22B H 0.2515 0.6428 0.6987 0.090 Uiso 0.384(7) 1 calc R P . .
O21T O 0.1530(11) 0.4987(11) 0.6634(6) 0.0531(12) Uani 0.384(7) 1 d D P . .
C23T C 0.137(2) 0.6485(17) 0.6305(12) 0.099(8) Uani 0.384(7) 1 d D P . .
H23T H 0.0825 0.6435 0.6534 0.119 Uiso 0.384(7) 1 calc R P . .
C25T C 0.197(3) 0.7619(16) 0.6388(19) 0.161(16) Uani 0.384(7) 1 d D P . .
H25D H 0.2531 0.7873 0.6763 0.241 Uiso 0.384(7) 1 calc R P . .
H25E H 0.1495 0.8005 0.6408 0.241 Uiso 0.384(7) 1 calc R P . .
H25F H 0.2275 0.7715 0.6048 0.241 Uiso 0.384(7) 1 calc R P . .
C24T C 0.080(3) 0.596(3) 0.5659(13) 0.149(14) Uani 0.384(7) 1 d D P . .
H24A H 0.1310 0.5859 0.5436 0.223 Uiso 0.384(7) 1 calc R P . .
H24B H 0.0448 0.6382 0.5484 0.223 Uiso 0.384(7) 1 calc R P . .
H24C H 0.0286 0.5281 0.5634 0.223 Uiso 0.384(7) 1 calc R P . .
O4 O 0.1806(12) 0.3261(12) 0.6128(8) 0.0531(12) Uani 0.330(7) 1 d D P E 2
C2 C 0.067(2) 0.1440(14) 0.5834(13) 0.101(9) Uani 0.330(7) 1 d D P E 2
H2 H 0.0920 0.1404 0.5460 0.121 Uiso 0.330(7) 1 calc R P E 2
C1 C -0.048(2) 0.078(2) 0.5713(14) 0.099(10) Uani 0.330(7) 1 d D P E 2
H1A H -0.0682 0.0821 0.6093 0.149 Uiso 0.330(7) 1 calc R P E 2
H1B H -0.0586 0.0057 0.5533 0.149 Uiso 0.330(7) 1 calc R P E 2
H1C H -0.0909 0.1028 0.5436 0.149 Uiso 0.330(7) 1 calc R P E 2
C9 C 0.092(2) 0.2522(14) 0.6174(15) 0.101(9) Uani 0.330(7) 1 d D P E 2
H9A H 0.0312 0.2729 0.6037 0.121 Uiso 0.330(7) 1 calc R P E 2
H9B H 0.0992 0.2529 0.6605 0.121 Uiso 0.330(7) 1 calc R P E 2
C10 C 0.126(3) 0.098(3) 0.632(2) 0.168(16) Uani 0.330(7) 1 d D P E 2
H10A H 0.1155 0.0258 0.6142 0.252 Uiso 0.330(7) 1 calc R P E 2
H10B H 0.0963 0.1002 0.6674 0.252 Uiso 0.330(7) 1 calc R P E 2
H10C H 0.2007 0.1391 0.6454 0.252 Uiso 0.330(7) 1 calc R P E 2
C44A C 1.337(8) 0.731(5) 0.9098(16) 0.063(7) Uani 0.295(14) 1 d . P A 2
C45A C 1.335(3) 0.839(3) 0.900(2) 0.074(8) Uani 0.295(14) 1 d . P A 2
H45D H 1.2783 0.8273 0.8640 0.111 Uiso 0.295(14) 1 calc R P A 2
H45E H 1.4021 0.8784 0.8936 0.111 Uiso 0.295(14) 1 calc R P A 2
H45F H 1.3228 0.8770 0.9351 0.111 Uiso 0.295(14) 1 calc R P A 2
C46A C 1.422(2) 0.767(3) 0.9728(16) 0.076(9) Uani 0.295(14) 1 d . P A 2
H46D H 1.4042 0.8142 1.0014 0.115 Uiso 0.295(14) 1 calc R P A 2
H46E H 1.4911 0.8029 0.9676 0.115 Uiso 0.295(14) 1 calc R P A 2
H46F H 1.4228 0.7066 0.9882 0.115 Uiso 0.295(14) 1 calc R P A 2
C47A C 1.350(3) 0.654(3) 0.8565(19) 0.086(10) Uani 0.295(14) 1 d . P A 2
H47D H 1.3446 0.5881 0.8674 0.129 Uiso 0.295(14) 1 calc R P A 2
H47E H 1.4188 0.6843 0.8492 0.129 Uiso 0.295(14) 1 calc R P A 2
H47F H 1.2948 0.6409 0.8199 0.129 Uiso 0.295(14) 1 calc R P A 2

loop_
_atom_site_aniso_label
_atom_site_aniso_U_11
_atom_site_aniso_U_22
_atom_site_aniso_U_33
_atom_site_aniso_U_23
_atom_site_aniso_U_13
_atom_site_aniso_U_12
Tb1 0.02429(17) 0.02453(16) 0.03181(18) 0.00885(12) 0.00678(13) 0.00801(12)
Cr1 0.0246(5) 0.0208(5) 0.0372(6) 0.0051(4) 0.0031(4) 0.0086(4)
Cr2 0.0286(5) 0.0283(5) 0.0299(5) 0.0081(4) 0.0061(4) 0.0128(4)
Cr3 0.0379(6) 0.0317(6) 0.0410(6) 0.0032(5) -0.0027(5) 0.0172(5)
P63 0.0217(8) 0.0200(7) 0.0305(8) 0.0068(6) 0.0061(6) 0.0088(6)
P73 0.0265(8) 0.0287(8) 0.0351(9) 0.0059(7) 0.0086(7) 0.0152(7)
O21 0.033(3) 0.035(2) 0.037(3) 0.009(2) 0.003(2) 0.017(2)
O60 0.026(2) 0.027(2) 0.038(3) 0.0045(18) 0.011(2) 0.0104(18)
O1 0.030(2) 0.024(2) 0.039(3) 0.0050(18) 0.003(2) 0.0095(18)
O71 0.030(2) 0.029(2) 0.040(3) 0.0115(19) 0.009(2) 0.0149(19)
O32 0.043(3) 0.034(3) 0.045(3) 0.018(2) 0.012(2) 0.008(2)
O11 0.026(3) 0.036(3) 0.053(3) 0.014(2) 0.005(2) 0.008(2)
O61 0.023(2) 0.026(2) 0.029(2) 0.0060(17) 0.0050(18) 0.0081(17)
O72 0.025(2) 0.034(2) 0.039(3) 0.0073(19) 0.007(2) 0.0125(19)
O62 0.020(2) 0.027(2) 0.033(2) 0.0057(17) 0.0040(18) 0.0080(17)
O2 0.043(3) 0.023(2) 0.047(3) 0.003(2) -0.001(2) 0.014(2)
O3S 0.041(3) 0.022(2) 0.043(3) 0.0098(19) 0.007(2) 0.012(2)
O41 0.030(3) 0.037(3) 0.040(3) 0.008(2) 0.008(2) 0.008(2)
O3 0.063(4) 0.034(3) 0.057(4) -0.004(2) -0.021(3) 0.022(3)
O70 0.035(3) 0.045(3) 0.041(3) 0.016(2) 0.014(2) 0.023(2)
O42 0.044(3) 0.041(3) 0.052(3) 0.005(2) 0.023(3) 0.008(2)
O51 0.050(3) 0.058(3) 0.034(3) 0.009(2) 0.005(2) 0.021(3)
O22 0.048(3) 0.034(3) 0.051(3) 0.004(2) -0.008(3) 0.022(2)
O31 0.040(3) 0.041(3) 0.054(3) 0.025(2) 0.004(3) 0.009(2)
C66 0.046(5) 0.065(5) 0.046(5) 0.006(4) 0.017(4) 0.033(4)
O12 0.032(3) 0.062(4) 0.065(4) 0.025(3) 0.003(3) 0.015(3)
O52 0.069(4) 0.056(4) 0.043(3) 0.004(3) 0.009(3) 0.029(3)
C3 0.045(4) 0.034(4) 0.048(5) 0.002(3) -0.002(4) 0.016(3)
C67 0.031(4) 0.050(4) 0.049(4) 0.014(3) 0.011(3) 0.020(3)
C65 0.045(5) 0.033(4) 0.075(6) 0.017(4) 0.019(4) 0.025(3)
C23 0.042(4) 0.035(4) 0.039(4) 0.011(3) 0.007(3) 0.022(3)
C13 0.028(3) 0.035(4) 0.070(5) 0.014(3) 0.009(3) 0.010(3)
C64 0.025(3) 0.028(3) 0.042(4) 0.009(3) 0.009(3) 0.017(3)
C74 0.042(4) 0.041(4) 0.055(5) 0.002(3) 0.018(4) 0.025(3)
C77 0.072(6) 0.052(5) 0.091(7) 0.027(5) 0.040(6) 0.048(5)
C24 0.044(4) 0.044(4) 0.054(5) 0.010(4) -0.004(4) 0.028(4)
C76 0.048(5) 0.077(6) 0.064(6) 0.017(5) 0.030(5) 0.032(5)
C27 0.058(5) 0.038(4) 0.080(6) 0.013(4) 0.005(5) 0.030(4)
C37 0.115(10) 0.078(7) 0.079(8) 0.057(6) -0.009(7) 0.013(7)
C75 0.071(7) 0.077(7) 0.066(6) -0.024(5) 0.010(5) 0.035(6)
C33 0.035(4) 0.040(4) 0.044(4) 0.026(3) 0.013(3) 0.017(3)
C44 0.032(5) 0.050(6) 0.076(7) 0.021(5) 0.031(6) 0.010(4)
C53 0.056(5) 0.063(5) 0.037(4) 0.012(4) 0.010(4) 0.031(4)
C43 0.038(4) 0.040(4) 0.056(4) 0.020(3) 0.026(3) 0.017(3)
C26 0.040(5) 0.065(6) 0.116(9) 0.004(6) 0.001(5) 0.032(5)
C5S 0.072(7) 0.055(6) 0.189(14) 0.073(8) 0.061(9) 0.041(6)
C4 0.088(7) 0.038(4) 0.059(6) -0.009(4) -0.011(5) 0.035(5)
C47 0.052(8) 0.089(10) 0.085(7) 0.033(6) 0.036(6) 0.007(7)
C4S 0.054(5) 0.031(4) 0.053(5) 0.014(3) 0.014(4) 0.011(3)
C5 0.093(8) 0.047(5) 0.080(7) -0.005(5) -0.011(6) 0.045(5)
C34 0.051(5) 0.039(4) 0.058(5) 0.025(4) 0.005(4) 0.013(4)
C35 0.123(11) 0.069(7) 0.120(11) 0.048(7) 0.030(9) 0.053(7)
C16 0.041(10) 0.079(10) 0.110(13) 0.011(9) 0.024(10) 0.011(8)
C14 0.028(8) 0.063(9) 0.089(11) 0.026(7) 0.015(7) 0.007(6)
C6S 0.117(11) 0.048(6) 0.189(16) 0.044(8) 0.035(11) 0.040(7)
C54 0.100(14) 0.120(15) 0.047(8) 0.023(8) 0.029(8) 0.041(11)
C25 0.174(14) 0.104(9) 0.063(7) 0.032(6) 0.002(8) 0.104(10)
C45 0.047(7) 0.059(6) 0.115(11) 0.011(6) 0.049(7) -0.003(5)
C55 0.124(18) 0.128(14) 0.068(13) 0.036(10) 0.046(13) 0.045(11)
C7 0.36(3) 0.134(12) 0.062(8) -0.001(8) 0.031(12) 0.181(17)
C56 0.105(15) 0.130(18) 0.071(14) 0.025(12) 0.039(11) 0.048(13)
C46 0.038(6) 0.080(8) 0.126(12) 0.041(8) 0.041(7) 0.020(6)
C6 0.089(11) 0.033(6) 0.37(3) 0.018(11) -0.015(14) 0.010(6)
O1S 0.031(3) 0.029(2) 0.048(3) 0.009(2) 0.006(2) 0.013(2)
O2S 0.048(3) 0.069(3) 0.048(3) 0.007(2) 0.022(2) 0.027(3)
N31S 0.049(10) 0.049(4) 0.057(7) -0.001(4) -0.022(7) 0.027(5)
C36 0.066(8) 0.096(9) 0.194(15) 0.112(10) 0.022(9) -0.002(6)
C7S 0.113(13) 0.078(10) 0.36(3) 0.096(14) -0.083(17) 0.014(9)
C15 0.060(12) 0.096(12) 0.134(16) 0.061(12) 0.043(11) 0.031(9)
C17 0.033(7) 0.085(13) 0.099(12) 0.023(9) 0.008(7) 0.006(7)
C33S 0.15(2) 0.11(2) 0.149(16) -0.040(14) 0.008(16) 0.003(17)
C34S 0.102(14) 0.13(2) 0.17(3) -0.014(19) -0.024(12) 0.010(11)
C57 0.109(14) 0.158(19) 0.048(8) 0.029(9) 0.029(9) 0.035(13)
C32S 0.094(13) 0.064(8) 0.124(14) -0.014(9) -0.026(11) 0.015(8)
C33T 0.18(2) 0.22(3) 0.31(4) -0.07(3) 0.06(2) 0.069(18)
C8A 0.122(15) 0.138(13) 0.112(13) -0.047(11) -0.002(11) 0.034(11)
C34T 0.139(17) 0.176(16) 0.18(3) -0.094(17) 0.029(16) 0.012(14)
N31T 0.049(10) 0.049(4) 0.057(7) -0.001(4) -0.022(7) 0.027(5)
C14A 0.032(9) 0.098(13) 0.110(12) 0.052(9) 0.028(8) 0.026(8)
C16A 0.065(12) 0.132(15) 0.134(18) 0.065(13) 0.049(12) 0.057(12)
C17A 0.072(12) 0.110(12) 0.138(16) 0.038(10) 0.030(11) -0.003(9)
C15A 0.047(11) 0.136(18) 0.114(11) 0.062(10) 0.036(9) 0.026(11)
C56A 0.17(3) 0.13(2) 0.12(2) -0.032(18) 0.11(2) 0.00(2)
C54A 0.072(13) 0.093(14) 0.015(8) -0.004(7) 0.017(8) 0.037(11)
C57A 0.18(3) 0.23(3) 0.10(2) 0.09(2) 0.04(2) 0.11(3)
C55A 0.09(2) 0.21(3) 0.060(14) -0.013(18) 0.027(14) 0.00(2)
O41T 0.048(3) 0.069(3) 0.048(3) 0.007(2) 0.022(2) 0.027(3)
C43T 0.15(2) 0.064(16) 0.071(10) 0.015(9) 0.040(11) 0.032(16)
C42T 0.087(19) 0.069(12) 0.075(9) 0.016(9) 0.044(11) 0.049(12)
C45T 0.17(3) 0.050(16) 0.083(14) 0.018(12) 0.058(16) 0.054(17)
C44T 0.16(2) 0.15(4) 0.10(2) 0.037(19) 0.032(13) 0.026(17)
C22T 0.071(12) 0.098(9) 0.056(13) 0.013(8) 0.023(10) 0.030(8)
O21T 0.048(3) 0.069(3) 0.048(3) 0.007(2) 0.022(2) 0.027(3)
C23T 0.088(17) 0.112(13) 0.099(16) 0.041(12) 0.011(13) 0.040(12)
C25T 0.14(3) 0.128(13) 0.19(3) 0.051(13) -0.01(2) 0.033(13)
C24T 0.13(3) 0.18(2) 0.112(16) 0.038(14) -0.001(16) 0.04(2)
O4 0.048(3) 0.069(3) 0.048(3) 0.007(2) 0.022(2) 0.027(3)
C2 0.102(11) 0.082(9) 0.103(17) -0.030(8) 0.075(12) 0.012(8)
C1 0.111(14) 0.078(14) 0.09(2) -0.021(12) 0.065(13) 0.009(10)
C9 0.102(11) 0.082(9) 0.103(17) -0.030(8) 0.075(12) 0.012(8)
C10 0.18(2) 0.15(2) 0.17(3) 0.008(17) 0.05(2) 0.052(18)
C44A 0.037(9) 0.082(13) 0.079(14) 0.038(10) 0.033(8) 0.014(8)
C45A 0.052(15) 0.086(12) 0.095(19) 0.045(11) 0.038(13) 0.016(10)
C46A 0.039(10) 0.102(18) 0.086(14) 0.042(11) 0.029(9) 0.006(10)
C47A 0.059(16) 0.117(18) 0.094(16) 0.027(13) 0.040(13) 0.033(13)

loop_
_atom_type_symbol
_atom_type_description
_atom_type_scat_dispersion_real
_atom_type_scat_dispersion_imag
_atom_type_scat_source
C C 0.0033 0.0016 'International Tables Vol C Tables 4.2.6.8 and 6.1.1.4'
H H 0.0000 0.0000 'International Tables Vol C Tables 4.2.6.8 and 6.1.1.4'
Cr Cr 0.3209 0.6236 'International Tables Vol C Tables 4.2.6.8 and 6.1.1.4'
N N 0.0061 0.0033 'International Tables Vol C Tables 4.2.6.8 and 6.1.1.4'
O O 0.0106 0.0060 'International Tables Vol C Tables 4.2.6.8 and 6.1.1.4'
P P 0.1023 0.0942 'International Tables Vol C Tables 4.2.6.8 and 6.1.1.4'
Tb Tb -0.1723 4.1537 'International Tables Vol C Tables 4.2.6.8 and 6.1.1.4'

loop_
_geom_angle_atom_site_label_1
_geom_angle_atom_site_label_2
_geom_angle_atom_site_label_3
_geom_angle
_geom_angle_site_symmetry_1
_geom_angle_site_symmetry_3
P63 Tb1 Tb1 60.88(3) . 2_767
O61 Tb1 Tb1 88.36(9) . 2_767
O61 Tb1 P63 28.47(10) . .
O61 Tb1 C43 142.80(19) . .
O72 Tb1 Tb1 78.42(12) . 2_767
O72 Tb1 P63 83.19(11) . .
O72 Tb1 O61 80.68(14) . .
O72 Tb1 O62 85.16(15) . .
O72 Tb1 O62 75.57(15) . 2_767
O72 Tb1 O41 119.70(16) . .
O72 Tb1 O42 76.88(16) . .
O72 Tb1 O31 120.57(18) . .
O72 Tb1 C43 98.81(18) . .
O72 Tb1 O1S 149.26(17) . .
O62 Tb1 Tb1 33.91(10) . 2_767
O62 Tb1 Tb1 36.43(10) 2_767 2_767
O62 Tb1 P63 27.90(10) . .
O62 Tb1 P63 96.84(10) 2_767 .
O62 Tb1 O61 122.82(14) 2_767 .
O62 Tb1 O61 56.32(14) . .
O62 Tb1 O62 70.33(16) 2_767 .
O62 Tb1 O41 83.03(15) 2_767 .
O62 Tb1 O42 100.39(17) 2_767 .
O62 Tb1 C43 92.33(19) 2_767 .
O62 Tb1 C43 160.8(2) . .
O62 Tb1 O1S 79.05(15) 2_767 .
O41 Tb1 Tb1 113.33(11) . 2_767
O41 Tb1 P63 155.89(11) . .
O41 Tb1 O61 151.93(15) . .
O41 Tb1 O62 137.90(15) . .
O41 Tb1 C43 26.30(18) . .
O42 Tb1 Tb1 134.81(14) . 2_767
O42 Tb1 P63 149.35(13) . .
O42 Tb1 O61 123.62(16) . .
O42 Tb1 O62 161.48(16) . .
O42 Tb1 O41 52.48(16) . .
O42 Tb1 C43 26.19(19) . .
O31 Tb1 Tb1 147.86(14) . 2_767
O31 Tb1 P63 93.80(14) . .
O31 Tb1 O61 71.35(16) . .
O31 Tb1 O62 161.74(17) . 2_767
O31 Tb1 O62 116.78(17) . .
O31 Tb1 O41 81.21(18) . .
O31 Tb1 O42 77.1(2) . .
O31 Tb1 C43 77.4(2) . .
O31 Tb1 O1S 87.61(18) . .
C43 Tb1 Tb1 128.28(17) . 2_767
C43 Tb1 P63 170.83(17) . .
O1S Tb1 Tb1 70.86(11) . 2_767
O1S Tb1 P63 82.89(12) . .
O1S Tb1 O61 99.14(15) . .
O1S Tb1 O62 70.03(14) . .
O1S Tb1 O41 73.39(16) . .
O1S Tb1 O42 125.14(16) . .
O1S Tb1 C43 99.28(19) . .
O60 Cr1 O11 87.29(19) . .
O60 Cr1 O2 168.1(2) . .
O60 Cr1 O3S 80.88(18) . .
O1 Cr1 O60 95.00(19) . .
O1 Cr1 O71 92.7(2) . .
O1 Cr1 O11 96.6(2) . .
O1 Cr1 O2 96.5(2) . .
O1 Cr1 O3S 174.78(19) . .
O71 Cr1 O60 95.21(18) . .
O71 Cr1 O11 170.2(2) . .
O71 Cr1 O2 87.2(2) . .
O71 Cr1 O3S 84.56(19) . .
O11 Cr1 O3S 86.4(2) . .
O2 Cr1 O11 88.4(2) . .
O2 Cr1 O3S 87.77(19) . .
O21 Cr2 O32 83.3(2) . .
O21 Cr2 O61 92.24(18) . .
O1 Cr2 O21 91.28(19) . .
O1 Cr2 O32 173.9(2) . .
O1 Cr2 O61 96.88(18) . .
O1 Cr2 O70 93.9(2) . .
O1 Cr2 O51 95.8(2) . .
O61 Cr2 O32 86.16(19) . .
O70 Cr2 O21 174.7(2) . .
O70 Cr2 O32 91.4(2) . .
O70 Cr2 O61 88.29(19) . .
O51 Cr2 O21 90.6(2) . .
O51 Cr2 O32 81.5(2) . .
O51 Cr2 O61 166.9(2) . .
O51 Cr2 O70 87.7(2) . .
O1 Cr3 O3 96.4(2) . .
O1 Cr3 O22 95.5(2) . .
O1 Cr3 O12 95.1(2) . .
O1 Cr3 O52 96.4(2) . .
O1 Cr3 N31S 174.0(11) . .
O1 Cr3 N31T 176.7(16) . .
O3 Cr3 N31S 87.0(16) . .
O3 Cr3 N31T 86.2(14) . .
O22 Cr3 O3 168.1(2) . .
O22 Cr3 O12 87.9(2) . .
O22 Cr3 O52 92.3(2) . .
O22 Cr3 N31S 81.2(16) . .
O22 Cr3 N31T 82.0(14) . .
O12 Cr3 O3 91.2(3) . .
O12 Cr3 O52 168.4(3) . .
O12 Cr3 N31S 79.9(15) . .
O12 Cr3 N31T 86.8(12) . .
O52 Cr3 O3 86.2(3) . .
O52 Cr3 N31S 88.7(15) . .
O52 Cr3 N31T 81.7(12) . .
O60 P63 Tb1 132.00(17) . .
O60 P63 O61 113.0(2) . .
O60 P63 O62 113.5(3) . .
O60 P63 C64 108.1(3) . .
O61 P63 Tb1 52.64(16) . .
O61 P63 C64 109.6(3) . .
O62 P63 Tb1 50.22(16) . .
O62 P63 O61 102.7(2) . .
O62 P63 C64 109.7(3) . .
C64 P63 Tb1 119.9(2) . .
O71 P73 O72 108.9(3) . .
O71 P73 O70 113.4(3) . .
O71 P73 C74 107.2(3) . .
O72 P73 C74 108.4(3) . .
O70 P73 O72 110.5(3) . .
O70 P73 C74 108.3(3) . .
C23 O21 Cr2 128.0(4) . .
P63 O60 Cr1 131.3(3) . .
Cr1 O1 Cr2 125.1(2) . .
Cr3 O1 Cr1 117.9(2) . .
Cr3 O1 Cr2 117.0(2) . .
P73 O71 Cr1 141.0(3) . .
C33 O32 Cr2 139.9(5) . .
C13 O11 Cr1 133.1(5) . .
Cr2 O61 Tb1 121.31(18) . .
P63 O61 Tb1 98.9(2) . .
P63 O61 Cr2 133.8(3) . .
P73 O72 Tb1 126.3(3) . .
Tb1 O62 Tb1 109.67(16) 2_767 .
P63 O62 Tb1 101.9(2) . .
P63 O62 Tb1 143.3(2) . 2_767
C3 O2 Cr1 129.9(5) . .
C4S O3S Cr1 126.4(4) . .
C43 O41 Tb1 92.7(4) . .
C3 O3 Cr3 133.9(5) . .
P73 O70 Cr2 125.6(3) . .
C43 O42 Tb1 95.8(4) . .
C53 O51 Cr2 135.8(6) . .
C23 O22 Cr3 133.3(5) . .
C33 O31 Tb1 140.8(5) . .
C13 O12 Cr3 131.0(5) . .
C53 O52 Cr3 125.1(5) . .
O2 C3 O3 126.0(7) . .
O2 C3 C4 117.4(7) . .
O3 C3 C4 116.6(7) . .
O21 C23 C24 120.1(6) . .
O22 C23 O21 124.3(6) . .
O22 C23 C24 115.6(6) . .
O11 C13 O12 124.8(7) . .
O11 C13 C14 119.5(10) . .
O11 C13 C14A 117.0(11) . .
O12 C13 C14 115.5(9) . .
O12 C13 C14A 118.2(10) . .
C66 C64 P63 108.7(5) . .
C67 C64 P63 109.3(4) . .
C67 C64 C66 109.2(6) . .
C65 C64 P63 109.7(5) . .
C65 C64 C66 110.1(6) . .
C65 C64 C67 109.9(6) . .
C77 C74 P73 108.3(5) . .
C77 C74 C75 108.8(8) . .
C76 C74 P73 110.9(5) . .
C76 C74 C77 109.4(7) . .
C76 C74 C75 112.0(7) . .
C75 C74 P73 107.3(6) . .
C23 C24 C27 110.6(6) . .
C23 C24 C26 108.0(7) . .
C26 C24 C27 110.0(7) . .
C25 C24 C23 107.7(7) . .
C25 C24 C27 109.7(8) . .
C25 C24 C26 110.8(9) . .
O32 C33 O31 124.5(6) . .
O32 C33 C34 118.5(7) . .
O31 C33 C34 117.1(7) . .
C43 C44 C47 109.7(17) . .
C43 C44 C45 110.0(17) . .
C43 C44 C46 107.8(16) . .
C47 C44 C45 110.1(19) . .
C47 C44 C46 107.4(18) . .
C45 C44 C46 111.7(19) . .
O51 C53 O52 125.1(8) . .
O51 C53 C54 114.4(13) . .
O51 C53 C54A 119.7(10) . .
O52 C53 C54 120.5(12) . .
O52 C53 C54A 115.3(9) . .
O41 C43 Tb1 61.0(4) . .
O41 C43 O42 118.9(6) . .
O41 C43 C44 121.9(8) . .
O41 C43 C44A 118.7(13) . .
O42 C43 Tb1 58.0(3) . .
O42 C43 C44 119.2(7) . .
O42 C43 C44A 122.2(13) . .
C44 C43 Tb1 176.5(7) . .
C44A C43 Tb1 177.2(13) . .
C4S C5S C6S 106.0(9) . .
C7S C5S C4S 121.2(13) . .
C7S C5S C6S 111.8(11) . .
C5 C4 C3 111.9(7) . .
C5 C4 C7 109.6(10) . .
C7 C4 C3 106.7(8) . .
C6 C4 C3 105.0(9) . .
C6 C4 C5 110.7(10) . .
C6 C4 C7 112.9(13) . .
O3S C4S C5S 112.3(7) . .
C37 C34 C33 110.8(7) . .
C35 C34 C37 109.0(9) . .
C35 C34 C33 106.4(7) . .
C35 C34 C36 109.1(10) . .
C36 C34 C37 113.3(9) . .
C36 C34 C33 108.0(7) . .
C16 C14 C13 105(2) . .
C16 C14 C17 106(2) . .
C15 C14 C13 109(2) . .
C15 C14 C16 114(3) . .
C15 C14 C17 111(2) . .
C17 C14 C13 112(2) . .
C53 C54 C55 121(2) . .
C53 C54 C56 110(2) . .
C53 C54 C57 115(2) . .
C55 C54 C57 102(2) . .
C56 C54 C55 104(2) . .
C56 C54 C57 103(2) . .
C32S N31S Cr3 126(4) . .
N31S C32S C33S 112(4) . .
N31S C32S C34S 114.1(19) . .
C34S C32S C33S 107.0(16) . .
C33T C8A C34T 106.9(16) . .
N31T C8A C33T 128(3) . .
N31T C8A C34T 115(2) . .
C8A N31T Cr3 123(3) . .
C13 C14A C16A 109(2) . .
C13 C14A C17A 106(2) . .
C13 C14A C15A 113(2) . .
C16A C14A C17A 111(3) . .
C15A C14A C16A 110(3) . .
C15A C14A C17A 108(3) . .
C56A C54A C53 107.3(16) . .
C57A C54A C53 100.5(16) . .
C57A C54A C56A 122(3) . .
C55A C54A C53 106.1(14) . .
C55A C54A C56A 110(2) . .
C55A C54A C57A 109(3) . .
C42T C43T C45T 114.3(17) . .
C42T C43T C44T 116.1(19) . .
C44T C43T C45T 109.2(17) . .
O41T C42T C43T 115.9(17) . .
O21T C22T C23T 111.6(15) . .
C22T C23T C25T 109.4(17) . .
C24T C23T C22T 113.3(17) . .
C24T C23T C25T 112.0(17) . .
C1 C2 C10 103.3(15) . .
C9 C2 C1 112.7(15) . .
C9 C2 C10 102.4(15) . .
O4 C9 C2 116.9(16) . .
C43 C44A C45A 105(4) . .
C43 C44A C46A 110(5) . .
C43 C44A C47A 105(4) . .
C45A C44A C46A 101(4) . .
C45A C44A C47A 118(5) . .
C47A C44A C46A 118(5) . .

loop_
_geom_bond_atom_site_label_1
_geom_bond_atom_site_label_2
_geom_bond_distance
_geom_bond_site_symmetry_2
Tb1 Tb1 3.9902(6) 2_767
Tb1 P63 3.2039(16) .
Tb1 O61 2.577(4) .
Tb1 O72 2.269(4) .
Tb1 O62 2.516(4) .
Tb1 O62 2.364(4) 2_767
Tb1 O41 2.496(5) .
Tb1 O42 2.429(5) .
Tb1 O31 2.275(5) .
Tb1 C43 2.851(7) .
Tb1 O1S 2.411(5) .
Cr1 O60 1.958(4) .
Cr1 O1 1.911(5) .
Cr1 O71 1.931(5) .
Cr1 O11 2.007(5) .
Cr1 O2 1.989(4) .
Cr1 O3S 2.104(5) .
Cr2 O21 1.989(5) .
Cr2 O1 1.948(4) .
Cr2 O32 2.020(5) .
Cr2 O61 1.990(4) .
Cr2 O70 1.983(5) .
Cr2 O51 1.972(5) .
Cr3 O1 1.908(5) .
Cr3 O3 1.981(5) .
Cr3 O22 1.969(5) .
Cr3 O12 1.974(6) .
Cr3 O52 1.979(6) .
Cr3 N31S 2.17(6) .
Cr3 N31T 2.07(5) .
P63 O60 1.518(4) .
P63 O61 1.546(4) .
P63 O62 1.532(4) .
P63 C64 1.832(6) .
P73 O71 1.526(5) .
P73 O72 1.528(5) .
P73 O70 1.527(5) .
P73 C74 1.821(7) .
O21 C23 1.271(8) .
O32 C33 1.242(9) .
O11 C13 1.245(9) .
O62 Tb1 2.364(4) 2_767
O2 C3 1.247(9) .
O3S C4S 1.452(8) .
O41 C43 1.265(8) .
O3 C3 1.253(9) .
O42 C43 1.265(9) .
O51 C53 1.239(10) .
O22 C23 1.269(8) .
O31 C33 1.268(9) .
C66 C64 1.538(10) .
O12 C13 1.262(10) .
O52 C53 1.266(10) .
C3 C4 1.543(10) .
C67 C64 1.534(10) .
C65 C64 1.533(9) .
C23 C24 1.528(9) .
C13 C14 1.55(5) .
C13 C14A 1.48(5) .
C74 C77 1.542(12) .
C74 C76 1.525(11) .
C74 C75 1.552(12) .
C24 C27 1.540(11) .
C24 C26 1.534(13) .
C24 C25 1.499(13) .
C37 C34 1.523(13) .
C33 C34 1.529(9) .
C44 C43 1.54(4) .
C44 C47 1.542(19) .
C44 C45 1.546(19) .
C44 C46 1.55(2) .
C53 C54 1.35(4) .
C53 C54A 1.59(2) .
C43 C44A 1.51(12) .
C5S C4S 1.497(13) .
C5S C6S 1.566(14) .
C5S C7S 1.38(2) .
C4 C5 1.517(13) .
C4 C7 1.534(16) .
C4 C6 1.509(18) .
C34 C35 1.520(14) .
C34 C36 1.522(13) .
C16 C14 1.53(3) .
C14 C15 1.53(2) .
C14 C17 1.54(2) .
C54 C55 1.56(3) .
C54 C56 1.55(3) .
C54 C57 1.57(3) .
N31S C32S 1.428(19) .
C33S C32S 1.585(19) .
C34S C32S 1.523(18) .
C33T C8A 1.542(18) .
C8A C34T 1.561(18) .
C8A N31T 1.479(19) .
C14A C16A 1.58(3) .
C14A C17A 1.58(3) .
C14A C15A 1.57(3) .
C56A C54A 1.49(2) .
C54A C57A 1.49(2) .
C54A C55A 1.46(2) .
O41T C42T 1.420(17) .
C43T C42T 1.466(17) .
C43T C45T 1.518(17) .
C43T C44T 1.509(19) .
C22T O21T 1.417(16) .
C22T C23T 1.506(17) .
C23T C25T 1.507(18) .
C23T C24T 1.496(18) .
O4 C9 1.379(16) .
C2 C1 1.517(17) .
C2 C9 1.487(16) .
C2 C10 1.621(19) .
C44A C45A 1.58(4) .
C44A C46A 1.59(4) .
C44A C47A 1.58(4) .
